data_7114759
loop_
_publ_author_name
'Ligtenbarg, Alette G. J.'
'Oosting, Peter'
'Roelfes, Gerard'
'Crois, Ren\'e M. La'
'Hage, Ronald'
'Feringa, Ben L.'
'Lutz, Martin'
'Spek, Anthony L.'

_publ_section_title
;
 Efficient catalytic oxidation of primary and secondary alcohols using a
 non-heme dinuclear iron complex
;
_journal_issue 4
_journal_name_full 'Chemical Communications'
_journal_page_first 385
_journal_paper_doi 10.1039/b009368h
_journal_year 2001
_chemical_formula_moiety 'C48 H42 Fe2 N8 O3, 2(P F6)'
_chemical_formula_sum 'C48 H42 F12 Fe2 N8 O3 P2'
_chemical_formula_weight 1180.54
_chemical_name_systematic
; 
? 
;
_space_group_IT_number 15
_symmetry_cell_setting monoclinic
_symmetry_space_group_name_Hall '-C 2yc'
_symmetry_space_group_name_H-M 'C 1 2/c 1'
_atom_sites_solution_hydrogens geom
_atom_sites_solution_primary heavy
_atom_sites_solution_secondary difmap
_audit_creation_method SHELXL-97
_cell_angle_alpha 90.00
_cell_angle_beta 100.6240(7)
_cell_angle_gamma 90.00
_cell_formula_units_Z 8
_cell_length_a 31.0660(6)
_cell_length_b 11.1832(2)
_cell_length_c 33.8507(7)
_cell_measurement_temperature 150(2)
_cell_volume 11558.7(4)
_computing_cell_refinement 'DENZO 1.11.0'
_computing_data_collection 'Nonius COLLECT'
_computing_data_reduction 'DENZO 1.11.0'
_computing_structure_refinement 'SHELXL-97 (Sheldrick, 1997)'
_computing_structure_solution 'DIRDIF-97 (Beurskens et al., 1997)'
_diffrn_ambient_temperature 150(2)
_diffrn_measured_fraction_theta_full 1.000
_diffrn_measured_fraction_theta_max 1.000
_diffrn_measurement_device_type 'Nonius KappaCCD'
_diffrn_radiation_monochromator graphite
_diffrn_radiation_source 'rotating anode'
_diffrn_radiation_type MoK\a
_diffrn_radiation_wavelength 0.71073
_diffrn_reflns_av_R_equivalents 0.0431
_diffrn_reflns_av_sigmaI/netI 0.0261
_diffrn_reflns_limit_h_max 36
_diffrn_reflns_limit_h_min -36
_diffrn_reflns_limit_k_max 13
_diffrn_reflns_limit_k_min -13
_diffrn_reflns_limit_l_max 40
_diffrn_reflns_limit_l_min -40
_diffrn_reflns_number 83260
_diffrn_reflns_theta_full 25.00
_diffrn_reflns_theta_max 25.00
_diffrn_reflns_theta_min 1.94
_exptl_absorpt_coefficient_mu 0.640
_exptl_absorpt_correction_T_max 0.90
_exptl_absorpt_correction_T_min 0.85
_exptl_absorpt_correction_type multi-scan
_exptl_crystal_colour 'dark blue'
_exptl_crystal_density_diffrn 1.357
_exptl_crystal_density_method 'not measured'
_exptl_crystal_description needle
_exptl_crystal_F_000 4800
_exptl_crystal_size_max 0.15
_exptl_crystal_size_mid 0.24
_exptl_crystal_size_min 0.45
_refine_diff_density_max 0.767
_refine_diff_density_min -0.449
_refine_diff_density_rms 0.059
_refine_ls_extinction_method none
_refine_ls_goodness_of_fit_ref 1.049
_refine_ls_hydrogen_treatment constraint
_refine_ls_matrix_type full
_refine_ls_number_parameters 676
_refine_ls_number_reflns 10198
_refine_ls_number_restraints 0
_refine_ls_restrained_S_all 1.049
_refine_ls_R_factor_all 0.0520
_refine_ls_R_factor_gt 0.0416
_refine_ls_shift/su_max 0.001
_refine_ls_shift/su_mean 0.000
_refine_ls_structure_factor_coef Fsqd
_refine_ls_weighting_details 'calc w=1/[\s^2^(Fo^2^)+(0.0705P)^2^+12.5813P] where P=(Fo^2^+2Fc^2^)/3'
_refine_ls_weighting_scheme calc
_refine_ls_wR_factor_gt 0.1173
_refine_ls_wR_factor_ref 0.1224
_reflns_number_gt 8337
_reflns_number_total 10198
_reflns_threshold_expression I>2\s(I)
_cod_data_source_file b009368h.txt
_cod_data_source_block s2152a
_cod_original_sg_symbol_H-M 'C 2/c'
_cod_database_code 7114759

loop_
_symmetry_equiv_pos_as_xyz
'x, y, z'
'-x, y, -z+1/2'
'x+1/2, y+1/2, z'
'-x+1/2, y+1/2, -z+1/2'
'-x, -y, -z'
'x, -y, z-1/2'
'-x+1/2, -y+1/2, -z'
'x+1/2, -y+1/2, z-1/2'

loop_
_atom_site_label
_atom_site_type_symbol
_atom_site_fract_x
_atom_site_fract_y
_atom_site_fract_z
_atom_site_U_iso_or_equiv
_atom_site_adp_type
_atom_site_occupancy
_atom_site_symmetry_multiplicity
_atom_site_calc_flag
_atom_site_refinement_flags
Fe1 Fe 0.612674(11) 0.56443(3) 0.607716(10) 0.03177(11) Uani 1 1 d .
Fe2 Fe 0.704951(11) 0.74302(3) 0.632412(10) 0.03072(11) Uani 1 1 d .
O2 O 0.65393(5) 0.67706(16) 0.60955(5) 0.0336(4) Uani 1 1 d .
O1 O 0.64569(6) 0.41992(16) 0.62247(5) 0.0394(4) Uani 1 1 d .
N1 N 0.55033(7) 0.4566(2) 0.60126(6) 0.0390(5) Uani 1 1 d .
N2 N 0.59142(7) 0.5792(2) 0.66521(6) 0.0428(6) Uani 1 1 d .
N3 N 0.55728(7) 0.6898(2) 0.58954(6) 0.0367(5) Uani 1 1 d .
N4 N 0.60283(7) 0.50776(19) 0.54649(6) 0.0340(5) Uani 1 1 d .
C1 C 0.61758(10) 0.5999(3) 0.70086(8) 0.0578(9) Uani 1 1 d .
H1 H 0.6477 0.6165 0.7017 0.069 Uiso 1 1 calc R
C2 C 0.60160(12) 0.5977(5) 0.73596(10) 0.0973(17) Uani 1 1 d .
H2 H 0.6205 0.6124 0.7609 0.117 Uiso 1 1 calc R
C3 C 0.55786(14) 0.5739(6) 0.73465(11) 0.129(3) Uani 1 1 d .
H3 H 0.5463 0.5726 0.7588 0.154 Uiso 1 1 calc R
C4 C 0.53071(12) 0.5519(5) 0.69811(11) 0.0953(17) Uani 1 1 d .
H4 H 0.5005 0.5349 0.6966 0.114 Uiso 1 1 calc R
C5 C 0.54879(9) 0.5555(3) 0.66406(9) 0.0525(8) Uani 1 1 d .
C6 C 0.52336(8) 0.5359(3) 0.62200(8) 0.0452(7) Uani 1 1 d .
H6 H 0.4938 0.5009 0.6223 0.054 Uiso 1 1 calc R
C7 C 0.52018(8) 0.6571(3) 0.60154(8) 0.0406(6) Uani 1 1 d .
C8 C 0.48383(9) 0.7315(3) 0.59713(9) 0.0488(7) Uani 1 1 d .
H8 H 0.4584 0.7084 0.6071 0.059 Uiso 1 1 calc R
C9 C 0.48552(10) 0.8397(3) 0.57799(10) 0.0535(8) Uani 1 1 d .
H9 H 0.4612 0.8925 0.5748 0.064 Uiso 1 1 calc R
C10 C 0.52260(9) 0.8712(3) 0.56344(10) 0.0490(7) Uani 1 1 d .
H10 H 0.5237 0.9434 0.5489 0.059 Uiso 1 1 calc R
C11 C 0.55808(9) 0.7951(2) 0.57066(8) 0.0402(6) Uani 1 1 d .
H11 H 0.5842 0.8181 0.5619 0.048 Uiso 1 1 calc R
C12 C 0.63524(9) 0.5099(3) 0.52547(7) 0.0398(6) Uani 1 1 d .
H12 H 0.6596 0.5608 0.5343 0.048 Uiso 1 1 calc R
C13 C 0.63479(10) 0.4411(3) 0.49139(8) 0.0480(7) Uani 1 1 d .
H13 H 0.6583 0.4446 0.4771 0.058 Uiso 1 1 calc R
C14 C 0.59935(10) 0.3673(3) 0.47877(9) 0.0513(7) Uani 1 1 d .
H14 H 0.5982 0.3185 0.4556 0.062 Uiso 1 1 calc R
C15 C 0.56560(10) 0.3651(3) 0.50008(8) 0.0462(7) Uani 1 1 d .
H15 H 0.5409 0.3150 0.4916 0.055 Uiso 1 1 calc R
C16 C 0.56794(9) 0.4364(2) 0.53391(8) 0.0374(6) Uani 1 1 d .
C17 C 0.53197(9) 0.4395(2) 0.55780(8) 0.0399(6) Uani 1 1 d .
H17A H 0.5116 0.5057 0.5482 0.048 Uiso 1 1 calc R
H17B H 0.5153 0.3636 0.5540 0.048 Uiso 1 1 calc R
C18 C 0.55928(10) 0.3373(3) 0.62121(9) 0.0501(8) Uani 1 1 d .
H18A H 0.5709 0.3491 0.6502 0.060 Uiso 1 1 calc R
H18B H 0.5316 0.2917 0.6186 0.060 Uiso 1 1 calc R
C19 C 0.59143(10) 0.2678(3) 0.60299(9) 0.0477(7) Uani 1 1 d .
C20 C 0.58038(11) 0.1607(3) 0.58277(10) 0.0575(9) Uani 1 1 d .
H20 H 0.5517 0.1295 0.5812 0.069 Uiso 1 1 calc R
C21 C 0.61002(13) 0.0990(3) 0.56507(12) 0.0664(10) Uani 1 1 d .
H21 H 0.6016 0.0268 0.5510 0.080 Uiso 1 1 calc R
C22 C 0.65217(12) 0.1421(3) 0.56781(11) 0.0633(9) Uani 1 1 d .
H22 H 0.6728 0.0988 0.5560 0.076 Uiso 1 1 calc R
C23 C 0.66442(11) 0.2486(3) 0.58783(10) 0.0545(8) Uani 1 1 d .
H23 H 0.6935 0.2773 0.5898 0.065 Uiso 1 1 calc R
C24 C 0.63446(9) 0.3136(3) 0.60506(8) 0.0434(7) Uani 1 1 d .
O1B O 0.71082(6) 0.70070(17) 0.68838(5) 0.0372(4) Uani 1 1 d .
N1B N 0.76975(7) 0.8378(2) 0.64787(6) 0.0389(5) Uani 1 1 d .
N2B N 0.75285(7) 0.6153(2) 0.61823(6) 0.0349(5) Uani 1 1 d .
N3B N 0.71898(7) 0.82023(19) 0.57503(6) 0.0334(5) Uani 1 1 d .
N4B N 0.68605(7) 0.9178(2) 0.64771(6) 0.0396(5) Uani 1 1 d .
C1B C 0.74845(9) 0.4957(3) 0.61670(7) 0.0402(6) Uani 1 1 d .
H1B H 0.7215 0.4609 0.6200 0.048 Uiso 1 1 calc R
C2B C 0.78235(11) 0.4224(3) 0.61039(9) 0.0533(8) Uani 1 1 d .
H2B H 0.7786 0.3380 0.6091 0.064 Uiso 1 1 calc R
C3B C 0.82150(11) 0.4729(3) 0.60602(9) 0.0564(8) Uani 1 1 d .
H3B H 0.8452 0.4235 0.6020 0.068 Uiso 1 1 calc R
C4B C 0.82637(9) 0.5959(3) 0.60755(8) 0.0501(8) Uani 1 1 d .
H4B H 0.8532 0.6322 0.6044 0.060 Uiso 1 1 calc R
C5B C 0.79117(8) 0.6647(3) 0.61381(7) 0.0399(6) Uani 1 1 d .
C6B C 0.79115(8) 0.7995(3) 0.61437(8) 0.0399(6) Uani 1 1 d .
H6B H 0.8214 0.8329 0.6170 0.048 Uiso 1 1 calc R
C7B C 0.76188(8) 0.8384(2) 0.57522(8) 0.0373(6) Uani 1 1 d .
C8B C 0.77724(9) 0.8817(3) 0.54245(9) 0.0458(7) Uani 1 1 d .
H8B H 0.8077 0.8926 0.5433 0.055 Uiso 1 1 calc R
C9B C 0.74701(10) 0.9091(3) 0.50803(8) 0.0459(7) Uani 1 1 d .
H9B H 0.7565 0.9404 0.4850 0.055 Uiso 1 1 calc R
C10B C 0.70311(9) 0.8905(3) 0.50756(8) 0.0423(6) Uani 1 1 d .
H10B H 0.6820 0.9088 0.4843 0.051 Uiso 1 1 calc R
C11B C 0.69023(8) 0.8451(2) 0.54143(7) 0.0354(6) Uani 1 1 d .
H11B H 0.6600 0.8309 0.5409 0.042 Uiso 1 1 calc R
C12B C 0.64595(10) 0.9392(3) 0.65517(9) 0.0500(7) Uani 1 1 d .
H12B H 0.6233 0.8826 0.6466 0.060 Uiso 1 1 calc R
C13B C 0.63641(12) 1.0418(3) 0.67511(10) 0.0653(10) Uani 1 1 d .
H13B H 0.6076 1.0565 0.6798 0.078 Uiso 1 1 calc R
C14B C 0.66966(14) 1.1211(3) 0.68782(11) 0.0734(11) Uani 1 1 d .
H14B H 0.6641 1.1915 0.7017 0.088 Uiso 1 1 calc R
C15B C 0.71085(12) 1.0996(3) 0.68062(10) 0.0607(9) Uani 1 1 d .
H15B H 0.7339 1.1546 0.6893 0.073 Uiso 1 1 calc R
C16B C 0.71827(10) 0.9961(3) 0.66036(8) 0.0459(7) Uani 1 1 d .
C17B C 0.76193(10) 0.9694(3) 0.64951(9) 0.0471(7) Uani 1 1 d .
H17C H 0.7632 1.0052 0.6230 0.057 Uiso 1 1 calc R
H17D H 0.7853 1.0062 0.6697 0.057 Uiso 1 1 calc R
C18B C 0.79495(9) 0.7946(3) 0.68766(8) 0.0456(7) Uani 1 1 d .
H18C H 0.7999 0.7074 0.6863 0.055 Uiso 1 1 calc R
H18D H 0.8239 0.8345 0.6933 0.055 Uiso 1 1 calc R
C19B C 0.77069(9) 0.8205(3) 0.72087(8) 0.0440(7) Uani 1 1 d .
C20B C 0.78813(11) 0.8950(3) 0.75298(9) 0.0586(9) Uani 1 1 d .
H20B H 0.8163 0.9293 0.7538 0.070 Uiso 1 1 calc R
C21B C 0.76574(14) 0.9203(3) 0.78356(10) 0.0668(10) Uani 1 1 d .
H21B H 0.7782 0.9706 0.8053 0.080 Uiso 1 1 calc R
C22B C 0.72470(13) 0.8707(3) 0.78189(9) 0.0641(9) Uani 1 1 d .
H22B H 0.7087 0.8880 0.8026 0.077 Uiso 1 1 calc R
C23B C 0.70636(10) 0.7960(3) 0.75040(8) 0.0511(7) Uani 1 1 d .
H23B H 0.6782 0.7621 0.7499 0.061 Uiso 1 1 calc R
C24B C 0.72917(9) 0.7706(2) 0.71944(7) 0.0399(6) Uani 1 1 d .
P1 P 0.62475(2) 0.61716(8) 0.86079(2) 0.0467(2) Uani 1 1 d .
F1 F 0.66511(8) 0.5801(3) 0.89433(6) 0.1022(9) Uani 1 1 d .
F2 F 0.61701(6) 0.73231(16) 0.88661(6) 0.0581(5) Uani 1 1 d .
F3 F 0.59385(8) 0.5428(2) 0.88452(7) 0.0850(7) Uani 1 1 d .
F4 F 0.58297(6) 0.6489(2) 0.82838(6) 0.0795(6) Uani 1 1 d .
F5 F 0.63283(7) 0.5013(2) 0.83559(6) 0.0817(7) Uani 1 1 d .
F6 F 0.65560(7) 0.6892(2) 0.83762(7) 0.0890(7) Uani 1 1 d .
P2 P 0.92741(2) 0.69617(8) 0.54778(2) 0.0459(2) Uani 1 1 d .
F7 F 0.95026(7) 0.7725(3) 0.58491(7) 0.0905(7) Uani 1 1 d .
F8 F 0.88134(6) 0.75492(17) 0.55073(7) 0.0674(5) Uani 1 1 d .
F9 F 0.91764(7) 0.5905(2) 0.57588(7) 0.0849(7) Uani 1 1 d .
F10 F 0.97321(6) 0.6373(2) 0.54449(7) 0.0749(6) Uani 1 1 d .
F11 F 0.93738(7) 0.7990(2) 0.51833(7) 0.0774(6) Uani 1 1 d .
F12 F 0.90442(7) 0.6209(2) 0.50962(7) 0.0798(6) Uani 1 1 d .

loop_
_atom_site_aniso_label
_atom_site_aniso_U_11
_atom_site_aniso_U_22
_atom_site_aniso_U_33
_atom_site_aniso_U_23
_atom_site_aniso_U_13
_atom_site_aniso_U_12
Fe1 0.02865(19) 0.0403(2) 0.02543(19) 0.00136(15) 0.00247(14) -0.00447(15)
Fe2 0.02874(19) 0.0364(2) 0.02593(19) -0.00123(14) 0.00213(14) -0.00255(15)
O2 0.0316(9) 0.0412(10) 0.0270(8) -0.0013(7) 0.0026(7) -0.0045(7)
O1 0.0370(9) 0.0416(11) 0.0366(10) 0.0048(8) -0.0012(8) -0.0032(8)
N1 0.0338(11) 0.0483(14) 0.0330(11) 0.0062(10) 0.0015(9) -0.0074(10)
N2 0.0339(12) 0.0643(16) 0.0309(12) 0.0007(11) 0.0076(9) -0.0071(11)
N3 0.0297(11) 0.0476(14) 0.0323(11) -0.0053(10) 0.0049(9) -0.0048(10)
N4 0.0384(11) 0.0336(12) 0.0279(10) 0.0019(9) 0.0006(9) -0.0040(9)
C1 0.0416(16) 0.102(3) 0.0284(14) 0.0005(15) 0.0038(12) -0.0084(17)
C2 0.056(2) 0.205(5) 0.0309(17) -0.005(2) 0.0086(15) -0.027(3)
C3 0.064(2) 0.289(8) 0.037(2) -0.007(3) 0.0223(18) -0.042(4)
C4 0.0450(19) 0.201(5) 0.0431(19) -0.004(2) 0.0175(15) -0.027(3)
C5 0.0370(15) 0.084(2) 0.0377(15) 0.0027(15) 0.0100(12) -0.0096(15)
C6 0.0277(13) 0.068(2) 0.0402(15) 0.0030(14) 0.0074(11) -0.0098(13)
C7 0.0313(13) 0.0576(18) 0.0314(13) -0.0087(12) 0.0019(11) -0.0072(12)
C8 0.0312(14) 0.065(2) 0.0502(17) -0.0153(15) 0.0080(12) -0.0052(13)
C9 0.0416(16) 0.0522(19) 0.063(2) -0.0179(16) -0.0001(14) 0.0080(14)
C10 0.0449(16) 0.0400(16) 0.0587(18) -0.0079(14) 0.0008(14) -0.0008(13)
C11 0.0366(14) 0.0387(15) 0.0447(15) -0.0060(12) 0.0058(12) -0.0046(12)
C12 0.0448(15) 0.0416(16) 0.0327(13) 0.0017(11) 0.0066(11) -0.0081(12)
C13 0.0597(18) 0.0503(18) 0.0362(15) -0.0025(13) 0.0143(13) -0.0060(15)
C14 0.0640(19) 0.0528(19) 0.0347(15) -0.0062(13) 0.0028(14) -0.0074(15)
C15 0.0511(17) 0.0459(17) 0.0366(15) -0.0034(12) -0.0052(13) -0.0102(14)
C16 0.0412(14) 0.0358(14) 0.0309(13) 0.0059(11) -0.0043(11) -0.0015(12)
C17 0.0368(14) 0.0397(15) 0.0390(15) 0.0013(12) -0.0043(11) -0.0079(12)
C18 0.0433(16) 0.0539(18) 0.0505(17) 0.0172(14) 0.0018(13) -0.0156(14)
C19 0.0476(17) 0.0441(17) 0.0470(16) 0.0167(13) -0.0027(13) -0.0066(13)
C20 0.0576(19) 0.0437(18) 0.064(2) 0.0148(16) -0.0061(16) -0.0150(15)
C21 0.082(3) 0.0400(18) 0.073(2) 0.0007(16) 0.003(2) -0.0088(18)
C22 0.078(2) 0.0371(17) 0.075(2) -0.0023(16) 0.0153(19) -0.0019(17)
C23 0.0523(18) 0.0463(18) 0.063(2) 0.0040(15) 0.0068(15) -0.0020(14)
C24 0.0476(16) 0.0387(16) 0.0395(15) 0.0092(12) -0.0032(12) -0.0049(13)
O1B 0.0392(10) 0.0452(11) 0.0258(8) -0.0017(8) 0.0022(7) -0.0038(8)
N1B 0.0356(11) 0.0454(13) 0.0328(11) 0.0036(10) -0.0013(9) -0.0060(10)
N2B 0.0332(11) 0.0440(13) 0.0269(10) 0.0046(9) 0.0040(9) 0.0010(10)
N3B 0.0323(11) 0.0366(12) 0.0307(11) 0.0018(9) 0.0040(9) -0.0025(9)
N4B 0.0406(12) 0.0440(13) 0.0307(11) -0.0022(10) -0.0025(9) 0.0051(10)
C1B 0.0462(15) 0.0444(17) 0.0303(13) 0.0045(12) 0.0081(11) 0.0040(13)
C2B 0.067(2) 0.0501(18) 0.0437(16) 0.0069(14) 0.0129(15) 0.0161(16)
C3B 0.0533(19) 0.071(2) 0.0475(17) 0.0106(16) 0.0155(14) 0.0246(17)
C4B 0.0370(15) 0.076(2) 0.0384(15) 0.0140(15) 0.0105(12) 0.0083(15)
C5B 0.0328(14) 0.0567(18) 0.0291(13) 0.0100(12) 0.0033(11) 0.0034(12)
C6B 0.0274(13) 0.0544(17) 0.0363(14) 0.0073(12) 0.0019(11) -0.0046(12)
C7B 0.0336(13) 0.0412(15) 0.0360(14) 0.0041(11) 0.0037(11) -0.0037(11)
C8B 0.0392(15) 0.0541(18) 0.0451(16) 0.0091(14) 0.0105(12) -0.0055(13)
C9B 0.0500(16) 0.0527(18) 0.0367(15) 0.0100(13) 0.0121(13) -0.0036(14)
C10B 0.0478(16) 0.0443(16) 0.0331(14) 0.0044(12) 0.0029(12) 0.0017(13)
C11B 0.0335(13) 0.0367(14) 0.0346(13) -0.0012(11) 0.0026(11) 0.0002(11)
C12B 0.0501(17) 0.0571(19) 0.0397(16) -0.0044(14) 0.0004(13) 0.0104(14)
C13B 0.067(2) 0.072(2) 0.0531(19) -0.0093(17) 0.0018(17) 0.0273(19)
C14B 0.097(3) 0.055(2) 0.060(2) -0.0186(18) -0.005(2) 0.023(2)
C15B 0.077(2) 0.0452(18) 0.0510(19) -0.0103(15) -0.0106(17) 0.0028(17)
C16B 0.0583(18) 0.0379(16) 0.0354(14) -0.0011(12) -0.0073(13) -0.0027(14)
C17B 0.0534(17) 0.0421(16) 0.0408(15) 0.0000(13) -0.0045(13) -0.0141(14)
C18B 0.0360(14) 0.0599(19) 0.0352(14) 0.0068(13) -0.0080(11) -0.0067(13)
C19B 0.0478(16) 0.0470(17) 0.0318(14) 0.0012(12) -0.0070(12) -0.0030(13)
C20B 0.065(2) 0.064(2) 0.0392(16) -0.0017(15) -0.0105(15) -0.0180(17)
C21B 0.096(3) 0.063(2) 0.0358(17) -0.0122(15) -0.0037(17) -0.013(2)
C22B 0.085(3) 0.073(2) 0.0317(15) -0.0125(15) 0.0049(16) 0.011(2)
C23B 0.0537(17) 0.063(2) 0.0340(15) -0.0044(14) 0.0017(13) 0.0023(15)
C24B 0.0457(15) 0.0441(16) 0.0261(13) 0.0001(11) -0.0036(11) 0.0019(12)
P1 0.0411(4) 0.0625(5) 0.0374(4) -0.0026(3) 0.0097(3) 0.0074(4)
F1 0.0876(16) 0.161(3) 0.0512(12) -0.0118(14) -0.0046(11) 0.0623(16)
F2 0.0550(10) 0.0564(11) 0.0667(12) -0.0123(9) 0.0211(9) -0.0088(8)
F3 0.1161(18) 0.0621(13) 0.0916(16) -0.0035(11) 0.0576(14) -0.0097(12)
F4 0.0546(11) 0.1200(19) 0.0581(12) -0.0109(12) -0.0044(9) 0.0240(12)
F5 0.0757(13) 0.0982(17) 0.0723(13) -0.0321(12) 0.0168(11) 0.0218(12)
F6 0.0825(15) 0.1128(19) 0.0842(15) 0.0004(14) 0.0482(13) -0.0184(14)
P2 0.0332(4) 0.0567(5) 0.0464(4) 0.0082(4) 0.0036(3) 0.0002(3)
F7 0.0655(13) 0.136(2) 0.0677(14) -0.0287(14) 0.0055(11) -0.0159(13)
F8 0.0456(10) 0.0605(12) 0.0970(15) 0.0072(11) 0.0153(10) 0.0090(9)
F9 0.0741(13) 0.0859(15) 0.1063(17) 0.0484(13) 0.0469(13) 0.0261(12)
F10 0.0434(10) 0.0978(16) 0.0858(14) 0.0153(12) 0.0180(10) 0.0168(10)
F11 0.0756(13) 0.0766(14) 0.0809(14) 0.0252(12) 0.0164(11) -0.0074(11)
F12 0.0631(12) 0.0936(16) 0.0787(14) -0.0181(12) 0.0029(11) -0.0133(11)

loop_
_atom_type_symbol
_atom_type_description
_atom_type_scat_dispersion_real
_atom_type_scat_dispersion_imag
_atom_type_scat_source
C C 0.0033 0.0016 'International Tables Vol C Tables 4.2.6.8 and 6.1.1.4'
H H 0.0000 0.0000 'International Tables Vol C Tables 4.2.6.8 and 6.1.1.4'
F F 0.0171 0.0103 'International Tables Vol C Tables 4.2.6.8 and 6.1.1.4'
Fe Fe 0.3463 0.8444 'International Tables Vol C Tables 4.2.6.8 and 6.1.1.4'
N N 0.0061 0.0033 'International Tables Vol C Tables 4.2.6.8 and 6.1.1.4'
O O 0.0106 0.0060 'International Tables Vol C Tables 4.2.6.8 and 6.1.1.4'
P P 0.1023 0.0942 'International Tables Vol C Tables 4.2.6.8 and 6.1.1.4'

loop_
_geom_angle_atom_site_label_1
_geom_angle_atom_site_label_2
_geom_angle_atom_site_label_3
_geom_angle
O2 Fe1 O1 103.73(8)
O2 Fe1 N4 102.48(8)
O1 Fe1 N4 88.67(8)
O2 Fe1 N2 104.43(8)
O1 Fe1 N2 93.83(9)
N4 Fe1 N2 151.53(8)
O2 Fe1 N3 94.52(8)
O1 Fe1 N3 161.75(8)
N4 Fe1 N3 87.33(8)
N2 Fe1 N3 81.49(8)
O2 Fe1 N1 167.23(8)
O1 Fe1 N1 89.04(8)
N4 Fe1 N1 77.33(8)
N2 Fe1 N1 74.36(8)
N3 Fe1 N1 72.71(8)
O2 Fe2 O1B 103.85(8)
O2 Fe2 N4B 102.78(8)
O1B Fe2 N4B 88.10(8)
O2 Fe2 N2B 102.77(8)
O1B Fe2 N2B 96.36(8)
N4B Fe2 N2B 152.16(9)
O2 Fe2 N3B 94.72(7)
O1B Fe2 N3B 161.43(8)
N4B Fe2 N3B 87.91(8)
N2B Fe2 N3B 79.15(8)
O2 Fe2 N1B 167.94(8)
O1B Fe2 N1B 88.20(8)
N4B Fe2 N1B 77.66(9)
N2B Fe2 N1B 75.04(8)
N3B Fe2 N1B 73.23(7)
Fe1 O2 Fe2 151.22(10)
C24 O1 Fe1 123.00(16)
C6 N1 C17 113.4(2)
C6 N1 C18 113.2(2)
C17 N1 C18 109.7(2)
C6 N1 Fe1 100.62(16)
C17 N1 Fe1 109.25(15)
C18 N1 Fe1 110.33(16)
C5 N2 C1 119.3(2)
C5 N2 Fe1 114.80(18)
C1 N2 Fe1 125.70(19)
C7 N3 C11 118.4(2)
C7 N3 Fe1 114.19(18)
C11 N3 Fe1 127.26(17)
C12 N4 C16 118.9(2)
C12 N4 Fe1 121.64(16)
C16 N4 Fe1 116.41(17)
N2 C1 C2 121.3(3)
N2 C1 H1 119.3
C2 C1 H1 119.3
C1 C2 C3 119.3(3)
C1 C2 H2 120.4
C3 C2 H2 120.4
C2 C3 C4 119.9(3)
C2 C3 H3 120.1
C4 C3 H3 120.1
C5 C4 C3 118.0(3)
C5 C4 H4 121.0
C3 C4 H4 121.0
N2 C5 C4 122.3(3)
N2 C5 C6 113.4(2)
C4 C5 C6 124.2(3)
N1 C6 C5 106.9(2)
N1 C6 C7 108.2(2)
C5 C6 C7 106.2(2)
N1 C6 H6 111.8
C5 C6 H6 111.8
C7 C6 H6 111.8
N3 C7 C8 122.1(3)
N3 C7 C6 113.2(2)
C8 C7 C6 124.6(3)
C9 C8 C7 118.4(3)
C9 C8 H8 120.8
C7 C8 H8 120.8
C8 C9 C10 119.9(3)
C8 C9 H9 120.0
C10 C9 H9 120.0
C11 C10 C9 118.2(3)
C11 C10 H10 120.9
C9 C10 H10 120.9
N3 C11 C10 122.8(3)
N3 C11 H11 118.6
C10 C11 H11 118.6
N4 C12 C13 122.7(3)
N4 C12 H12 118.6
C13 C12 H12 118.6
C14 C13 C12 118.4(3)
C14 C13 H13 120.8
C12 C13 H13 120.8
C15 C14 C13 119.3(3)
C15 C14 H14 120.3
C13 C14 H14 120.3
C14 C15 C16 119.5(3)
C14 C15 H15 120.2
C16 C15 H15 120.2
N4 C16 C15 121.2(3)
N4 C16 C17 116.9(2)
C15 C16 C17 122.0(2)
N1 C17 C16 110.4(2)
N1 C17 H17A 109.6
C16 C17 H17A 109.6
N1 C17 H17B 109.6
C16 C17 H17B 109.6
H17A C17 H17B 108.1
C19 C18 N1 111.2(2)
C19 C18 H18A 109.4
N1 C18 H18A 109.4
C19 C18 H18B 109.4
N1 C18 H18B 109.4
H18A C18 H18B 108.0
C20 C19 C24 118.6(3)
C20 C19 C18 122.1(3)
C24 C19 C18 119.3(3)
C21 C20 C19 121.5(3)
C21 C20 H20 119.2
C19 C20 H20 119.2
C20 C21 C22 119.9(3)
C20 C21 H21 120.1
C22 C21 H21 120.1
C21 C22 C23 120.2(3)
C21 C22 H22 119.9
C23 C22 H22 119.9
C22 C23 C24 120.6(3)
C22 C23 H23 119.7
C24 C23 H23 119.7
O1 C24 C23 120.4(3)
O1 C24 C19 120.4(3)
C23 C24 C19 119.1(3)
C24B O1B Fe2 124.98(17)
C6B N1B C17B 114.4(2)
C6B N1B C18B 111.1(2)
C17B N1B C18B 110.1(2)
C6B N1B Fe2 101.22(15)
C17B N1B Fe2 109.16(16)
C18B N1B Fe2 110.62(16)
C1B N2B C5B 119.3(2)
C1B N2B Fe2 126.28(18)
C5B N2B Fe2 114.19(18)
C11B N3B C7B 118.5(2)
C11B N3B Fe2 127.61(17)
C7B N3B Fe2 113.84(16)
C12B N4B C16B 119.3(3)
C12B N4B Fe2 121.2(2)
C16B N4B Fe2 116.99(18)
N2B C1B C2B 121.4(3)
N2B C1B H1B 119.3
C2B C1B H1B 119.3
C3B C2B C1B 119.2(3)
C3B C2B H2B 120.4
C1B C2B H2B 120.4
C2B C3B C4B 119.8(3)
C2B C3B H3B 120.1
C4B C3B H3B 120.1
C3B C4B C5B 118.3(3)
C3B C4B H4B 120.8
C5B C4B H4B 120.8
N2B C5B C4B 121.9(3)
N2B C5B C6B 114.0(2)
C4B C5B C6B 124.0(3)
N1B C6B C5B 107.5(2)
N1B C6B C7B 107.7(2)
C5B C6B C7B 106.0(2)
N1B C6B H6B 111.8
C5B C6B H6B 111.8
C7B C6B H6B 111.8
N3B C7B C8B 122.7(2)
N3B C7B C6B 113.1(2)
C8B C7B C6B 124.2(2)
C7B C8B C9B 118.3(3)
C7B C8B H8B 120.9
C9B C8B H8B 120.9
C10B C9B C8B 119.4(3)
C10B C9B H9B 120.3
C8B C9B H9B 120.3
C9B C10B C11B 119.0(2)
C9B C10B H10B 120.5
C11B C10B H10B 120.5
N3B C11B C10B 122.2(2)
N3B C11B H11B 118.9
C10B C11B H11B 118.9
N4B C12B C13B 121.9(3)
N4B C12B H12B 119.1
C13B C12B H12B 119.1
C14B C13B C12B 118.1(3)
C14B C13B H13B 121.0
C12B C13B H13B 120.9
C15B C14B C13B 120.5(3)
C15B C14B H14B 119.8
C13B C14B H14B 119.8
C14B C15B C16B 118.7(3)
C14B C15B H15B 120.6
C16B C15B H15B 120.6
N4B C16B C15B 121.4(3)
N4B C16B C17B 116.6(2)
C15B C16B C17B 121.9(3)
N1B C17B C16B 111.4(2)
N1B C17B H17C 109.3
C16B C17B H17C 109.3
N1B C17B H17D 109.3
C16B C17B H17D 109.3
H17C C17B H17D 108.0
C19B C18B N1B 111.1(2)
C19B C18B H18C 109.4
N1B C18B H18C 109.4
C19B C18B H18D 109.4
N1B C18B H18D 109.4
H18C C18B H18D 108.0
C20B C19B C24B 119.2(3)
C20B C19B C18B 121.6(3)
C24B C19B C18B 119.2(2)
C21B C20B C19B 122.0(3)
C21B C20B H20B 119.0
C19B C20B H20B 119.0
C20B C21B C22B 118.5(3)
C20B C21B H21B 120.8
C22B C21B H21B 120.8
C21B C22B C23B 121.1(3)
C21B C22B H22B 119.4
C23B C22B H22B 119.4
C22B C23B C24B 120.3(3)
C22B C23B H23B 119.9
C24B C23B H23B 119.9
O1B C24B C23B 120.2(3)
O1B C24B C19B 120.8(2)
C23B C24B C19B 119.0(3)
F6 P1 F4 92.11(14)
F6 P1 F1 90.99(15)
F4 P1 F1 176.84(16)
F6 P1 F3 179.33(15)
F4 P1 F3 88.46(14)
F1 P1 F3 88.45(15)
F6 P1 F5 88.80(14)
F4 P1 F5 90.05(12)
F1 P1 F5 89.37(13)
F3 P1 F5 90.83(13)
F6 P1 F2 91.54(12)
F4 P1 F2 90.68(12)
F1 P1 F2 89.88(12)
F3 P1 F2 88.82(11)
F5 P1 F2 179.18(13)
F7 P2 F9 91.89(15)
F7 P2 F11 89.84(14)
F9 P2 F11 177.97(15)
F7 P2 F10 90.14(13)
F9 P2 F10 90.35(11)
F11 P2 F10 88.58(12)
F7 P2 F8 90.26(13)
F9 P2 F8 89.79(11)
F11 P2 F8 91.27(12)
F10 P2 F8 179.57(14)
F7 P2 F12 178.90(15)
F9 P2 F12 89.20(14)
F11 P2 F12 89.06(13)
F10 P2 F12 89.87(12)
F8 P2 F12 89.72(12)

loop_
_geom_bond_atom_site_label_1
_geom_bond_atom_site_label_2
_geom_bond_distance
Fe1 O2 1.7898(17)
Fe1 O1 1.9299(18)
Fe1 N4 2.135(2)
Fe1 N2 2.174(2)
Fe1 N3 2.217(2)
Fe1 N1 2.258(2)
Fe2 O2 1.7897(16)
Fe2 O1B 1.9285(17)
Fe2 N4B 2.132(2)
Fe2 N2B 2.179(2)
Fe2 N3B 2.241(2)
Fe2 N1B 2.250(2)
O1 C24 1.344(3)
N1 C6 1.482(4)
N1 C17 1.489(3)
N1 C18 1.498(4)
N2 C5 1.344(3)
N2 C1 1.345(4)
N3 C7 1.342(3)
N3 C11 1.342(4)
N4 C12 1.336(3)
N4 C16 1.350(3)
C1 C2 1.370(5)
C1 H1 0.9500
C2 C3 1.377(5)
C2 H2 0.9500
C3 C4 1.385(5)
C3 H3 0.9500
C4 C5 1.373(4)
C4 H4 0.9500
C5 C6 1.511(4)
C6 C7 1.517(4)
C6 H6 1.0000
C7 C8 1.389(4)
C8 C9 1.378(5)
C8 H8 0.9500
C9 C10 1.380(4)
C9 H9 0.9500
C10 C11 1.378(4)
C10 H10 0.9500
C11 H11 0.9500
C12 C13 1.385(4)
C12 H12 0.9500
C13 C14 1.380(4)
C13 H13 0.9500
C14 C15 1.378(4)
C14 H14 0.9500
C15 C16 1.386(4)
C15 H15 0.9500
C16 C17 1.496(4)
C17 H17A 0.9900
C17 H17B 0.9900
C18 C19 1.487(5)
C18 H18A 0.9900
C18 H18B 0.9900
C19 C20 1.390(4)
C19 C24 1.421(4)
C20 C21 1.373(5)
C20 H20 0.9500
C21 C22 1.382(5)
C21 H21 0.9500
C22 C23 1.388(5)
C22 H22 0.9500
C23 C24 1.391(4)
C23 H23 0.9500
O1B C24B 1.349(3)
N1B C6B 1.480(3)
N1B C17B 1.494(4)
N1B C18B 1.507(3)
N2B C1B 1.344(4)
N2B C5B 1.345(3)
N3B C11B 1.339(3)
N3B C7B 1.347(3)
N4B C12B 1.338(4)
N4B C16B 1.339(4)
C1B C2B 1.382(4)
C1B H1B 0.9500
C2B C3B 1.374(5)
C2B H2B 0.9500
C3B C4B 1.384(5)
C3B H3B 0.9500
C4B C5B 1.385(4)
C4B H4B 0.9500
C5B C6B 1.508(4)
C6B C7B 1.526(3)
C6B H6B 1.0000
C7B C8B 1.374(4)
C8B C9B 1.389(4)
C8B H8B 0.9500
C9B C10B 1.377(4)
C9B H9B 0.9500
C10B C11B 1.379(4)
C10B H10B 0.9500
C11B H11B 0.9500
C12B C13B 1.391(4)
C12B H12B 0.9500
C13B C14B 1.369(5)
C13B H13B 0.9500
C14B C15B 1.367(5)
C14B H14B 0.9500
C15B C16B 1.387(4)
C15B H15B 0.9500
C16B C17B 1.499(4)
C17B H17C 0.9900
C17B H17D 0.9900
C18B C19B 1.492(4)
C18B H18C 0.9900
C18B H18D 0.9900
C19B C20B 1.397(4)
C19B C24B 1.398(4)
C20B C21B 1.379(5)
C20B H20B 0.9500
C21B C22B 1.382(5)
C21B H21B 0.9500
C22B C23B 1.391(4)
C22B H22B 0.9500
C23B C24B 1.398(4)
C23B H23B 0.9500
P1 F6 1.569(2)
P1 F4 1.5777(19)
P1 F1 1.584(2)
P1 F3 1.595(2)
P1 F5 1.596(2)
P1 F2 1.5993(19)
P2 F7 1.576(2)
P2 F9 1.581(2)
P2 F11 1.590(2)
P2 F10 1.5901(19)
P2 F8 1.5945(19)
P2 F12 1.596(2)

loop_
_geom_torsion_atom_site_label_1
_geom_torsion_atom_site_label_2
_geom_torsion_atom_site_label_3
_geom_torsion_atom_site_label_4
_geom_torsion
O1 Fe1 O2 Fe2 -39.5(2)
N4 Fe1 O2 Fe2 -131.2(2)
N2 Fe1 O2 Fe2 58.2(2)
N3 Fe1 O2 Fe2 140.5(2)
N1 Fe1 O2 Fe2 141.1(3)
O1B Fe2 O2 Fe1 -28.4(2)
N4B Fe2 O2 Fe1 -119.6(2)
N2B Fe2 O2 Fe1 71.5(2)
N3B Fe2 O2 Fe1 151.4(2)
N1B Fe2 O2 Fe1 149.6(3)
O2 Fe1 O1 C24 -141.2(2)
N4 Fe1 O1 C24 -38.7(2)
N2 Fe1 O1 C24 112.9(2)
N3 Fe1 O1 C24 38.7(4)
N1 Fe1 O1 C24 38.7(2)
O2 Fe1 N1 C6 -45.0(4)
O1 Fe1 N1 C6 135.52(16)
N4 Fe1 N1 C6 -135.63(16)
N2 Fe1 N1 C6 41.28(15)
N3 Fe1 N1 C6 -44.49(15)
O2 Fe1 N1 C17 74.6(4)
O1 Fe1 N1 C17 -104.85(17)
N4 Fe1 N1 C17 -16.00(17)
N2 Fe1 N1 C17 160.91(19)
N3 Fe1 N1 C17 75.14(17)
O2 Fe1 N1 C18 -164.8(3)
O1 Fe1 N1 C18 15.78(19)
N4 Fe1 N1 C18 104.63(19)
N2 Fe1 N1 C18 -78.46(19)
N3 Fe1 N1 C18 -164.2(2)
O2 Fe1 N2 C5 146.2(2)
O1 Fe1 N2 C5 -108.6(2)
N4 Fe1 N2 C5 -14.3(3)
N3 Fe1 N2 C5 53.7(2)
N1 Fe1 N2 C5 -20.6(2)
O2 Fe1 N2 C1 -39.4(3)
O1 Fe1 N2 C1 65.9(3)
N4 Fe1 N2 C1 160.1(3)
N3 Fe1 N2 C1 -131.9(3)
N1 Fe1 N2 C1 153.8(3)
O2 Fe1 N3 C7 -151.45(18)
O1 Fe1 N3 C7 28.7(3)
N4 Fe1 N3 C7 106.23(18)
N2 Fe1 N3 C7 -47.51(18)
N1 Fe1 N3 C7 28.67(17)
O2 Fe1 N3 C11 24.1(2)
O1 Fe1 N3 C11 -155.8(2)
N4 Fe1 N3 C11 -78.3(2)
N2 Fe1 N3 C11 128.0(2)
N1 Fe1 N3 C11 -155.8(2)
O2 Fe1 N4 C12 31.0(2)
O1 Fe1 N4 C12 -72.8(2)
N2 Fe1 N4 C12 -168.4(2)
N3 Fe1 N4 C12 125.0(2)
N1 Fe1 N4 C12 -162.1(2)
O2 Fe1 N4 C16 -169.15(18)
O1 Fe1 N4 C16 87.08(18)
N2 Fe1 N4 C16 -8.5(3)
N3 Fe1 N4 C16 -75.11(18)
N1 Fe1 N4 C16 -2.24(18)
C5 N2 C1 C2 -0.2(6)
Fe1 N2 C1 C2 -174.4(4)
N2 C1 C2 C3 -0.1(8)
C1 C2 C3 C4 0.4(10)
C2 C3 C4 C5 -0.4(9)
C1 N2 C5 C4 0.2(6)
Fe1 N2 C5 C4 175.0(4)
C1 N2 C5 C6 179.2(3)
Fe1 N2 C5 C6 -6.0(4)
C3 C4 C5 N2 0.1(8)
C3 C4 C5 C6 -178.8(5)
C17 N1 C6 C5 -173.5(2)
C18 N1 C6 C5 60.7(3)
Fe1 N1 C6 C5 -57.0(2)
C17 N1 C6 C7 -59.5(3)
C18 N1 C6 C7 174.7(2)
Fe1 N1 C6 C7 57.0(2)
N2 C5 C6 N1 44.8(4)
C4 C5 C6 N1 -136.2(4)
N2 C5 C6 C7 -70.6(3)
C4 C5 C6 C7 108.4(4)
C11 N3 C7 C8 -3.9(4)
Fe1 N3 C7 C8 172.1(2)
C11 N3 C7 C6 179.3(2)
Fe1 N3 C7 C6 -4.8(3)
N1 C6 C7 N3 -37.1(3)
C5 C6 C7 N3 77.3(3)
N1 C6 C7 C8 146.2(2)
C5 C6 C7 C8 -99.4(3)
N3 C7 C8 C9 3.3(4)
C6 C7 C8 C9 179.7(3)
C7 C8 C9 C10 0.6(4)
C8 C9 C10 C11 -3.6(4)
C7 N3 C11 C10 0.6(4)
Fe1 N3 C11 C10 -174.7(2)
C9 C10 C11 N3 3.1(4)
C16 N4 C12 C13 -0.6(4)
Fe1 N4 C12 C13 158.8(2)
N4 C12 C13 C14 0.0(4)
C12 C13 C14 C15 0.5(5)
C13 C14 C15 C16 -0.4(4)
C12 N4 C16 C15 0.8(4)
Fe1 N4 C16 C15 -159.7(2)
C12 N4 C16 C17 -178.4(2)
Fe1 N4 C16 C17 21.1(3)
C14 C15 C16 N4 -0.3(4)
C14 C15 C16 C17 178.8(3)
C6 N1 C17 C16 141.7(2)
C18 N1 C17 C16 -90.7(3)
Fe1 N1 C17 C16 30.3(3)
N4 C16 C17 N1 -35.0(3)
C15 C16 C17 N1 145.8(2)
C6 N1 C18 C19 -171.9(2)
C17 N1 C18 C19 60.3(3)
Fe1 N1 C18 C19 -60.1(3)
N1 C18 C19 C20 -115.8(3)
N1 C18 C19 C24 62.1(3)
C24 C19 C20 C21 0.2(4)
C18 C19 C20 C21 178.1(3)
C19 C20 C21 C22 1.2(5)
C20 C21 C22 C23 -1.0(5)
C21 C22 C23 C24 -0.5(5)
Fe1 O1 C24 C23 125.3(2)
Fe1 O1 C24 C19 -52.8(3)
C22 C23 C24 O1 -176.3(3)
C22 C23 C24 C19 1.9(4)
C20 C19 C24 O1 176.4(2)
C18 C19 C24 O1 -1.5(4)
C20 C19 C24 C23 -1.8(4)
C18 C19 C24 C23 -179.7(3)
O2 Fe2 O1B C24B -145.0(2)
N4B Fe2 O1B C24B -42.3(2)
N2B Fe2 O1B C24B 110.1(2)
N3B Fe2 O1B C24B 35.4(4)
N1B Fe2 O1B C24B 35.4(2)
O2 Fe2 N1B C6B -41.4(5)
O1B Fe2 N1B C6B 136.71(16)
N4B Fe2 N1B C6B -134.85(16)
N2B Fe2 N1B C6B 39.63(15)
N3B Fe2 N1B C6B -43.30(15)
O2 Fe2 N1B C17B 79.5(4)
O1B Fe2 N1B C17B -102.36(17)
N4B Fe2 N1B C17B -13.91(17)
N2B Fe2 N1B C17B 160.56(18)
N3B Fe2 N1B C17B 77.63(17)
O2 Fe2 N1B C18B -159.2(4)
O1B Fe2 N1B C18B 18.92(18)
N4B Fe2 N1B C18B 107.37(19)
N2B Fe2 N1B C18B -78.15(18)
N3B Fe2 N1B C18B -161.1(2)
O2 Fe2 N2B C1B -36.4(2)
O1B Fe2 N2B C1B 69.4(2)
N4B Fe2 N2B C1B 167.47(19)
N3B Fe2 N2B C1B -128.8(2)
N1B Fe2 N2B C1B 155.9(2)
O2 Fe2 N2B C5B 148.90(17)
O1B Fe2 N2B C5B -105.30(17)
N4B Fe2 N2B C5B -7.3(3)
N3B Fe2 N2B C5B 56.47(17)
N1B Fe2 N2B C5B -18.88(16)
O2 Fe2 N3B C11B 22.2(2)
O1B Fe2 N3B C11B -158.1(2)
N4B Fe2 N3B C11B -80.4(2)
N2B Fe2 N3B C11B 124.4(2)
N1B Fe2 N3B C11B -158.2(2)
O2 Fe2 N3B C7B -155.20(19)
O1B Fe2 N3B C7B 24.4(4)
N4B Fe2 N3B C7B 102.14(19)
N2B Fe2 N3B C7B -53.08(18)
N1B Fe2 N3B C7B 24.40(18)
O2 Fe2 N4B C12B 27.4(2)
O1B Fe2 N4B C12B -76.3(2)
N2B Fe2 N4B C12B -176.39(18)
N3B Fe2 N4B C12B 121.8(2)
N1B Fe2 N4B C12B -164.9(2)
O2 Fe2 N4B C16B -170.63(19)
O1B Fe2 N4B C16B 85.6(2)
N2B Fe2 N4B C16B -14.5(3)
N3B Fe2 N4B C16B -76.3(2)
N1B Fe2 N4B C16B -2.97(19)
C5B N2B C1B C2B -0.5(4)
Fe2 N2B C1B C2B -175.0(2)
N2B C1B C2B C3B 0.7(4)
C1B C2B C3B C4B -0.7(5)
C2B C3B C4B C5B 0.5(4)
C1B N2B C5B C4B 0.3(4)
Fe2 N2B C5B C4B 175.4(2)
C1B N2B C5B C6B 177.5(2)
Fe2 N2B C5B C6B -7.3(3)
C3B C4B C5B N2B -0.2(4)
C3B C4B C5B C6B -177.2(3)
C17B N1B C6B C5B -172.7(2)
C18B N1B C6B C5B 62.0(3)
Fe2 N1B C6B C5B -55.5(2)
C17B N1B C6B C7B -58.9(3)
C18B N1B C6B C7B 175.7(2)
Fe2 N1B C6B C7B 58.3(2)
N2B C5B C6B N1B 44.6(3)
C4B C5B C6B N1B -138.2(3)
N2B C5B C6B C7B -70.3(3)
C4B C5B C6B C7B 106.9(3)
C11B N3B C7B C8B 0.3(4)
Fe2 N3B C7B C8B 178.0(2)
C11B N3B C7B C6B -176.5(2)
Fe2 N3B C7B C6B 1.2(3)
N1B C6B C7B N3B -41.6(3)
C5B C6B C7B N3B 73.2(3)
N1B C6B C7B C8B 141.7(3)
C5B C6B C7B C8B -103.6(3)
N3B C7B C8B C9B 0.9(4)
C6B C7B C8B C9B 177.3(3)
C7B C8B C9B C10B -1.0(5)
C8B C9B C10B C11B 0.0(4)
C7B N3B C11B C10B -1.3(4)
Fe2 N3B C11B C10B -178.7(2)
C9B C10B C11B N3B 1.2(4)
C16B N4B C12B C13B 1.2(4)
Fe2 N4B C12B C13B 162.8(2)
N4B C12B C13B C14B -1.1(5)
C12B C13B C14B C15B 0.6(5)
C13B C14B C15B C16B -0.2(5)
C12B N4B C16B C15B -0.8(4)
Fe2 N4B C16B C15B -163.1(2)
C12B N4B C16B C17B -177.5(3)
Fe2 N4B C16B C17B 20.2(3)
C14B C15B C16B N4B 0.3(5)
C14B C15B C16B C17B 176.8(3)
C6B N1B C17B C16B 140.0(2)
C18B N1B C17B C16B -94.2(3)
Fe2 N1B C17B C16B 27.4(3)
N4B C16B C17B N1B -32.4(3)
C15B C16B C17B N1B 150.9(3)
C6B N1B C18B C19B -173.2(2)
C17B N1B C18B C19B 59.1(3)
Fe2 N1B C18B C19B -61.7(3)
N1B C18B C19B C20B -118.5(3)
N1B C18B C19B C24B 60.4(3)
C24B C19B C20B C21B 0.5(5)
C18B C19B C20B C21B 179.3(3)
C19B C20B C21B C22B -0.5(5)
C20B C21B C22B C23B 0.6(5)
C21B C22B C23B C24B -0.7(5)
Fe2 O1B C24B C23B 127.3(2)
Fe2 O1B C24B C19B -51.4(3)
C22B C23B C24B O1B -178.2(3)
C22B C23B C24B C19B 0.6(4)
C20B C19B C24B O1B 178.3(3)
C18B C19B C24B O1B -0.6(4)
C20B C19B C24B C23B -0.5(4)
C18B C19B C24B C23B -179.4(3)
